data_7151516
loop_
_publ_author_name
'Pulacchini, Sonia'
'Nasser, Rima'
'Sibbons, Kevin F.'
'Motevalli, Majid'
'Hawkes, Geoffrey E.'
'Kroemer, Romano T.'
'Bento, Edson S.'
'Watkinson, Michael'

_publ_section_title
;
 Structure, modelling and dynamic behaviour of aza- and
 azaoxamacrocyclic ligands derived from
 (R,R)-1,2-diaminocyclohexaneElectronic supplementary information (ESI)
 available: different views of compounds 6, 6a and 6b. See
 http://www.rsc.org/suppdata/ob/b3/b306963j/
;
_journal_issue 22
_journal_name_full 'Organic &amp;  Biomolecular Chemistry'
_journal_page_first 4058
_journal_paper_doi 10.1039/b306963j
_journal_volume 1
_journal_year 2003
_chemical_compound_source 'synthesis as described'
_chemical_formula_moiety 'C48 H64 N2 O4 S2'
_chemical_formula_structural 'C48 H64 N2 O4 S2'
_chemical_formula_sum 'C24 H33 N2 O5.5 S2'
_chemical_formula_weight 501.64
_space_group_crystal_system monoclinic
_space_group_IT_number 4
_space_group_name_Hall 'P 2yb'
_space_group_name_H-M_alt 'P 1 21 1'
_atom_sites_solution_hydrogens geom
_atom_sites_solution_primary direct
_atom_sites_solution_secondary difmap
_audit_conform_dict_location ftp://ftp.iucr.org/cifdics/cif_core.dic
_audit_conform_dict_name cif_core.dic
_audit_conform_dict_version 2.1
_audit_creation_date 2001-04-04T15:03:43-00:00
_audit_creation_method 'WinGX routine CIF_UPDATE'
_cell_angle_alpha 90
_cell_angle_beta 93.09(2)
_cell_angle_gamma 90
_cell_formula_units_Z 4
_cell_length_a 14.905(8)
_cell_length_b 17.292(3)
_cell_length_c 9.515(2)
_cell_measurement_reflns_used 25
_cell_measurement_temperature 160(2)
_cell_measurement_theta_max 11.41
_cell_measurement_theta_min 9.16
_cell_measurement_wavelength 0.71073
_cell_volume 2448.8(15)
_computing_cell_refinement 'CAD4 /PC (Enraf Nonius, 1994)'
_computing_data_collection 'CAD4 /PC (Enraf Nonius, 1994)'
_computing_data_reduction 'XCAD4 (Harms & Wocadlo, 1995)'
_computing_molecular_graphics 'Ortep-3 for Windows (Farrugia, 1997)'
_computing_publication_material 'WinGX publication routines (Farrugia, 1999)'
_computing_structure_refinement 'SHELXL-97 (Sheldrick, 1997)'
_diffrn_ambient_temperature 160(2)
_diffrn_detector 'scintillation LiI'
_diffrn_detector_dtime 1.195
_diffrn_measured_fraction_theta_full 0.999
_diffrn_measured_fraction_theta_max 0.999
_diffrn_measurement_device '\k-geometry diffractometer'
_diffrn_measurement_device_type 'Enraf Nonius CAD4'
_diffrn_measurement_method 'non-profiled omega/2theta scans'
_diffrn_orient_matrix_type
;
x-axis points to radiation source
the matrix is specified in reciprocal space
;
_diffrn_orient_matrix_UB_11 -0.18396E-1
_diffrn_orient_matrix_UB_12 -0.38233E-1
_diffrn_orient_matrix_UB_13 -0.74967E-1
_diffrn_orient_matrix_UB_21 -0.63457E-1
_diffrn_orient_matrix_UB_22 0.2717E-2
_diffrn_orient_matrix_UB_23 0.28821E-1
_diffrn_orient_matrix_UB_31 -0.12216E-1
_diffrn_orient_matrix_UB_32 0.43302E-1
_diffrn_orient_matrix_UB_33 -0.68018E-1
_diffrn_radiation_monochromator graphite
_diffrn_radiation_probe x-ray
_diffrn_radiation_type MoK\a
_diffrn_radiation_wavelength 0.71073
_diffrn_reflns_av_R_equivalents 0.0155
_diffrn_reflns_av_unetI/netI 0.0775
_diffrn_reflns_limit_h_max 17
_diffrn_reflns_limit_h_min -17
_diffrn_reflns_limit_k_max 20
_diffrn_reflns_limit_k_min -8
_diffrn_reflns_limit_l_max 11
_diffrn_reflns_limit_l_min -4
_diffrn_reflns_number 4888
_diffrn_reflns_theta_full 24.97
_diffrn_reflns_theta_max 24.97
_diffrn_reflns_theta_min 1.81
_diffrn_source 'Enraf Nonius FR590'
_diffrn_standards_decay_% -4
_diffrn_standards_interval_time 60
_diffrn_standards_number 2
_exptl_absorpt_coefficient_mu 0.258
_exptl_absorpt_correction_T_max 0.9502
_exptl_absorpt_correction_T_min 0.8819
_exptl_absorpt_correction_type psi-scan
_exptl_absorpt_process_details
;
North A.C.T., Phillips D.C. & Mathews F.S. (1968) Acta. Cryst. A24, 351
Number of psi-scan sets used was   3
Theta correction was applied.
Averaged transmission function was used.
No Fourier smoothing was applied.
;
_exptl_crystal_colour transparent
_exptl_crystal_density_diffrn 1.361
_exptl_crystal_density_method 'not measured'
_exptl_crystal_description prism
_exptl_crystal_F_000 1068
_exptl_crystal_size_max 0.5
_exptl_crystal_size_mid 0.25
_exptl_crystal_size_min 0.2
_refine_diff_density_max 0.255
_refine_diff_density_min -0.271
_refine_diff_density_rms 0.065
_refine_ls_abs_structure_details 'Flack H D (1983), Acta Cryst. A39, 876-881'
_refine_ls_abs_structure_Flack -0.06(10)
_refine_ls_extinction_coef 0.0014(6)
_refine_ls_extinction_expression Fc^*^=kFc[1+0.001xFc^2^\l^3^/sin(2\q)]^-1/4^
_refine_ls_extinction_method SHELXL
_refine_ls_goodness_of_fit_ref 1.038
_refine_ls_hydrogen_treatment mixed
_refine_ls_matrix_type full
_refine_ls_number_parameters 569
_refine_ls_number_reflns 4461
_refine_ls_number_restraints 3
_refine_ls_restrained_S_all 1.038
_refine_ls_R_factor_all 0.0948
_refine_ls_R_factor_gt 0.0461
_refine_ls_shift/su_max 0.086
_refine_ls_shift/su_mean 0.002
_refine_ls_structure_factor_coef Fsqd
_refine_ls_weighting_details 'calc w=1/[\s^2^(Fo^2^)+(0.0464P)^2^+1.6805P] where P=(Fo^2^+2Fc^2^)/3'
_refine_ls_weighting_scheme calc
_refine_ls_wR_factor_gt 0.0987
_refine_ls_wR_factor_ref 0.1129
_reflns_number_gt 3284
_reflns_number_total 4461
_reflns_threshold_expression >2sigma(I)
_cod_data_source_file b306963j.txt
_cod_data_source_block spnno1
_cod_depositor_comments
;
 Updating space group information.

 Antanas Vaitkus,
 2018-08-02

The following automatic conversions were performed:
'_exptl_absorpt_correction_type' value 'PSI SCAN' changed to 'psi-scan'
according to '/home/saulius/struct/CIF-dictionaries/cif_core.dic'
dictionary named 'cif_core.dic' version 2.4.1 from 2010-06-29.

Automatic conversion script
Id: cif_fix_enum 1527 2010-12-29 10:47:43Z saulius 
;
_cod_original_sg_symbol_Hall '-P 2yb'
_cod_original_sg_symbol_H-M P21
_cod_original_formula_sum 'C24 H33 N2 O5.50 S2'
_cod_database_code 7151516
_diffrn_standards_decay_corr_max 1.054
_diffrn_standards_decay_corr_min 0.906

loop_
_space_group_symop_id
_space_group_symop_operation_xyz
1 'x, y, z'
2 '-x, y+1/2, -z'

loop_
_atom_site_label
_atom_site_type_symbol
_atom_site_fract_x
_atom_site_fract_y
_atom_site_fract_z
_atom_site_U_iso_or_equiv
_atom_site_adp_type
_atom_site_occupancy
_atom_site_symmetry_multiplicity
_atom_site_calc_flag
_atom_site_refinement_flags
_atom_site_disorder_assembly
_atom_site_disorder_group
S1 S 0.19292(10) 0.31013(8) 0.88722(16) 0.0265(4) Uani 1 1 d . . .
S2 S 0.37470(10) 0.12758(9) 0.68938(16) 0.0245(4) Uani 1 1 d . . .
S3 S -0.17082(11) 0.40922(10) 0.76486(17) 0.0313(4) Uani 1 1 d . . .
S4 S -0.23369(11) 0.15185(10) 0.65265(18) 0.0333(4) Uani 1 1 d . . .
N1 N 0.1499(3) 0.2493(3) 0.7733(5) 0.0252(12) Uani 1 1 d . . .
N2 N 0.2661(3) 0.1209(3) 0.7007(5) 0.0211(11) Uani 1 1 d . . .
N3 N -0.2722(3) 0.3771(3) 0.7263(5) 0.0259(12) Uani 1 1 d . . .
N4 N -0.3061(3) 0.2121(3) 0.7107(5) 0.0255(12) Uani 1 1 d . . .
O1 O 0.2885(3) 0.3077(2) 0.8787(4) 0.0330(10) Uani 1 1 d . . .
O2 O 0.1546(3) 0.2929(3) 1.0177(4) 0.0367(11) Uani 1 1 d . . .
O3 O 0.3932(3) 0.2068(2) 0.6567(5) 0.0319(11) Uani 1 1 d . . .
O4 O 0.4108(3) 0.0701(3) 0.5999(4) 0.0329(11) Uani 1 1 d . . .
O5 O -0.1709(3) 0.4881(3) 0.8146(5) 0.0400(12) Uani 1 1 d . . .
O6 O -0.1264(3) 0.3527(3) 0.8536(4) 0.0379(12) Uani 1 1 d . . .
O7 O -0.2356(3) 0.1605(3) 0.5029(5) 0.0465(13) Uani 1 1 d . . .
O8 O -0.1511(3) 0.1630(3) 0.7324(6) 0.0506(14) Uani 1 1 d . . .
O9 O 0.0893(3) 0.0860(3) 0.8119(5) 0.0332(11) Uani 1 1 d . . .
O10 O -0.4343(3) 0.3327(2) 0.5477(5) 0.0349(11) Uani 1 1 d . . .
C1 C 0.1610(2) 0.40566(16) 0.8416(4) 0.0223(13) Uani 1 1 d G . .
C2 C 0.2204(2) 0.4544(2) 0.7768(5) 0.0392(18) Uani 1 1 d G . .
H2 H 0.276 0.4348 0.7479 0.047 Uiso 1 1 calc R . .
C3 C 0.1983(3) 0.5316(2) 0.7543(5) 0.047(2) Uani 1 1 d G . .
H3 H 0.2389 0.5649 0.71 0.056 Uiso 1 1 calc R . .
C4 C 0.1169(3) 0.56022(16) 0.7966(5) 0.0319(15) Uani 1 1 d G . .
C5 C 0.0575(2) 0.5115(2) 0.8614(4) 0.0302(15) Uani 1 1 d G . .
H5 H 0.0019 0.5311 0.8903 0.036 Uiso 1 1 calc R . .
C6 C 0.0795(2) 0.4342(2) 0.8839(4) 0.0255(14) Uani 1 1 d G . .
H6 H 0.039 0.401 0.9283 0.031 Uiso 1 1 calc R . .
C7 C 0.0940(5) 0.6445(4) 0.7758(9) 0.054(2) Uani 1 1 d . . .
H7A H 0.1245 0.6751 0.8507 0.081 Uiso 1 1 calc R . .
H7B H 0.0289 0.6515 0.779 0.081 Uiso 1 1 calc R . .
H7C H 0.1136 0.6617 0.6843 0.081 Uiso 1 1 calc R . .
C8 C 0.4156(3) 0.1059(2) 0.8617(3) 0.0250(14) Uani 1 1 d G . .
C9 C 0.3900(2) 0.1509(2) 0.9738(4) 0.0340(16) Uani 1 1 d G . .
H9 H 0.3479 0.1916 0.958 0.041 Uiso 1 1 calc R . .
C10 C 0.4259(3) 0.1362(2) 1.1090(3) 0.0368(16) Uani 1 1 d G . .
H10 H 0.4084 0.1669 1.1856 0.044 Uiso 1 1 calc R . .
C11 C 0.4875(3) 0.0765(2) 1.1321(3) 0.0282(14) Uani 1 1 d G . .
C12 C 0.5131(2) 0.0316(2) 1.0200(4) 0.0331(16) Uani 1 1 d G . .
H12 H 0.5552 -0.0092 1.0357 0.04 Uiso 1 1 calc R . .
C13 C 0.4772(3) 0.0463(2) 0.8848(3) 0.0267(14) Uani 1 1 d G . .
H13 H 0.4947 0.0156 0.8081 0.032 Uiso 1 1 calc R . .
C14 C 0.5296(5) 0.0633(4) 1.2777(7) 0.0393(17) Uani 1 1 d . . .
H14A H 0.5528 0.0103 1.2848 0.059 Uiso 1 1 calc R . .
H14B H 0.4843 0.071 1.3474 0.059 Uiso 1 1 calc R . .
H14C H 0.579 0.0999 1.2956 0.059 Uiso 1 1 calc R . .
C15 C 0.0574(4) 0.2230(4) 0.7934(7) 0.0301(15) Uani 1 1 d . . .
H15A H 0.0271 0.2119 0.7005 0.036 Uiso 1 1 calc R . .
H15B H 0.0237 0.265 0.8379 0.036 Uiso 1 1 calc R . .
C16 C 0.0550(4) 0.1511(4) 0.8846(7) 0.0327(15) Uani 1 1 d . . .
H16A H 0.0916 0.1597 0.9732 0.039 Uiso 1 1 calc R . .
H16B H -0.0076 0.1406 0.909 0.039 Uiso 1 1 calc R . .
C17 C 0.1715(4) 0.0542(4) 0.8660(7) 0.0347(16) Uani 1 1 d . . .
H17A H 0.1604 0.0033 0.9097 0.042 Uiso 1 1 calc R . .
H17B H 0.1989 0.0888 0.9393 0.042 Uiso 1 1 calc R . .
C18 C 0.2347(4) 0.0446(4) 0.7484(7) 0.0285(14) Uani 1 1 d . . .
H18A H 0.287 0.0129 0.7818 0.034 Uiso 1 1 calc R . .
H18B H 0.2035 0.0171 0.6686 0.034 Uiso 1 1 calc R . .
C19 C 0.2068(4) 0.1609(3) 0.5926(6) 0.0240(13) Uani 1 1 d . . .
H19 H 0.1477 0.1336 0.5927 0.029 Uiso 1 1 calc R . .
C20 C 0.1876(4) 0.2450(4) 0.6330(6) 0.0271(14) Uani 1 1 d . . .
H20 H 0.2462 0.2732 0.6386 0.033 Uiso 1 1 calc R . .
C21 C 0.1275(5) 0.2841(4) 0.5193(7) 0.0392(17) Uani 1 1 d . . .
H21A H 0.0667 0.2609 0.5186 0.047 Uiso 1 1 calc R . .
H21B H 0.1219 0.3397 0.5423 0.047 Uiso 1 1 calc R . .
C22 C 0.1637(5) 0.2763(5) 0.3744(7) 0.049(2) Uani 1 1 d . . .
H22A H 0.1219 0.3015 0.3041 0.059 Uiso 1 1 calc R . .
H22B H 0.2225 0.3027 0.3726 0.059 Uiso 1 1 calc R . .
C23 C 0.1746(5) 0.1926(4) 0.3363(7) 0.0442(19) Uani 1 1 d . . .
H23A H 0.1986 0.1886 0.2416 0.053 Uiso 1 1 calc R . .
H23B H 0.1153 0.1666 0.3338 0.053 Uiso 1 1 calc R . .
C24 C 0.2378(4) 0.1532(4) 0.4427(6) 0.0326(15) Uani 1 1 d . . .
H24A H 0.2985 0.1761 0.4381 0.039 Uiso 1 1 calc R . .
H24B H 0.2422 0.0977 0.4185 0.039 Uiso 1 1 calc R . .
C25 C -0.1227(3) 0.4111(3) 0.6012(4) 0.0328(15) Uani 1 1 d G . .
C26 C -0.1314(3) 0.3489(2) 0.5089(5) 0.0422(18) Uani 1 1 d G . .
H26 H -0.1666 0.3054 0.5321 0.051 Uiso 1 1 calc R . .
C27 C -0.0887(3) 0.3505(3) 0.3826(4) 0.054(2) Uani 1 1 d G . .
H27 H -0.0947 0.308 0.3195 0.064 Uiso 1 1 calc R . .
C28 C -0.0373(3) 0.4142(3) 0.3487(4) 0.055(2) Uani 1 1 d G . .
C29 C -0.0286(3) 0.4763(3) 0.4411(5) 0.048(2) Uani 1 1 d G . .
H29 H 0.0066 0.5199 0.4179 0.058 Uiso 1 1 calc R . .
C30 C -0.0713(3) 0.4748(2) 0.5673(4) 0.0372(17) Uani 1 1 d G . .
H30 H -0.0653 0.5173 0.6304 0.045 Uiso 1 1 calc R . .
C31 C 0.0075(7) 0.4157(6) 0.2086(10) 0.093(4) Uani 1 1 d . . .
H31A H 0.0678 0.4379 0.2223 0.139 Uiso 1 1 calc R . .
H31B H -0.0284 0.4473 0.1412 0.139 Uiso 1 1 calc R . .
H31C H 0.0119 0.3629 0.1723 0.139 Uiso 1 1 calc R . .
C32 C -0.2734(3) 0.05774(19) 0.6848(4) 0.0297(15) Uani 1 1 d G . .
C33 C -0.3245(3) 0.0193(2) 0.5801(3) 0.0378(17) Uani 1 1 d G . .
H33 H -0.3344 0.0423 0.4899 0.045 Uiso 1 1 calc R . .
C34 C -0.3611(3) -0.0527(2) 0.6072(4) 0.0416(18) Uani 1 1 d G . .
H34 H -0.3959 -0.079 0.5356 0.05 Uiso 1 1 calc R . .
C35 C -0.3466(3) -0.08639(19) 0.7392(5) 0.0359(16) Uani 1 1 d G . .
C36 C -0.2955(3) -0.0480(2) 0.8440(3) 0.0421(18) Uani 1 1 d G . .
H36 H -0.2857 -0.071 0.9341 0.05 Uiso 1 1 calc R . .
C37 C -0.2590(3) 0.0241(2) 0.8168(4) 0.0356(17) Uani 1 1 d G . .
H37 H -0.2241 0.0504 0.8884 0.043 Uiso 1 1 calc R . .
C38 C -0.3886(5) -0.1632(5) 0.7693(9) 0.056(2) Uani 1 1 d . . .
H38A H -0.4531 -0.161 0.744 0.084 Uiso 1 1 calc R . .
H38B H -0.3792 -0.1751 0.8697 0.084 Uiso 1 1 calc R . .
H38C H -0.3607 -0.2035 0.7138 0.084 Uiso 1 1 calc R . .
C39 C -0.3285(4) 0.4291(4) 0.6379(7) 0.0318(15) Uani 1 1 d . . .
H39A H -0.2913 0.4727 0.6068 0.038 Uiso 1 1 calc R . .
H39B H -0.3762 0.4509 0.6947 0.038 Uiso 1 1 calc R . .
C40 C -0.3714(4) 0.3896(4) 0.5106(7) 0.0372(17) Uani 1 1 d . . .
H40A H -0.4022 0.4286 0.4491 0.045 Uiso 1 1 calc R . .
H40B H -0.3241 0.3649 0.4567 0.045 Uiso 1 1 calc R . .
C41 C -0.4162(5) 0.2539(4) 0.5127(7) 0.0343(16) Uani 1 1 d . . .
H41A H -0.3633 0.2517 0.4541 0.041 Uiso 1 1 calc R . .
H41B H -0.4683 0.2322 0.4571 0.041 Uiso 1 1 calc R . .
C42 C -0.3981(4) 0.2059(4) 0.6446(7) 0.0282(15) Uani 1 1 d . . .
H42A H -0.4413 0.2214 0.7147 0.034 Uiso 1 1 calc R . .
H42B H -0.4099 0.1509 0.6209 0.034 Uiso 1 1 calc R . .
C43 C -0.2929(4) 0.2504(3) 0.8501(6) 0.0229(13) Uani 1 1 d . . .
H43 H -0.2276 0.248 0.8796 0.028 Uiso 1 1 calc R . .
C44 C -0.3198(4) 0.3345(3) 0.8379(6) 0.0245(14) Uani 1 1 d . . .
H44 H -0.3849 0.3346 0.8062 0.029 Uiso 1 1 calc R . .
C45 C -0.3139(5) 0.3761(4) 0.9798(7) 0.0347(16) Uani 1 1 d . . .
H45A H -0.2505 0.3777 1.0164 0.042 Uiso 1 1 calc R . .
H45B H -0.3352 0.43 0.9671 0.042 Uiso 1 1 calc R . .
C46 C -0.3704(5) 0.3352(4) 1.0853(7) 0.0405(18) Uani 1 1 d . . .
H46A H -0.4345 0.3365 1.0521 0.049 Uiso 1 1 calc R . .
H46B H -0.3643 0.3619 1.1773 0.049 Uiso 1 1 calc R . .
C47 C -0.3393(5) 0.2519(4) 1.1018(7) 0.0450(19) Uani 1 1 d . . .
H47A H -0.2762 0.2511 1.1401 0.054 Uiso 1 1 calc R . .
H47B H -0.3766 0.2252 1.1698 0.054 Uiso 1 1 calc R . .
C48 C -0.3458(5) 0.2091(4) 0.9636(7) 0.0392(17) Uani 1 1 d . . .
H48A H -0.4097 0.2049 0.9304 0.047 Uiso 1 1 calc R . .
H48B H -0.322 0.1561 0.9777 0.047 Uiso 1 1 calc R . .
O11 O 0.4431(4) 0.3713(4) 0.7591(8) 0.0702(18) Uani 1 1 d D . .
H11A H 0.409(5) 0.334(4) 0.786(9) 0.08(3) Uiso 1 1 d D . .
H11B H 0.473(5) 0.362(5) 0.685(5) 0.05(2) Uiso 1 1 d D . .

loop_
_atom_site_aniso_label
_atom_site_aniso_U_11
_atom_site_aniso_U_22
_atom_site_aniso_U_33
_atom_site_aniso_U_23
_atom_site_aniso_U_13
_atom_site_aniso_U_12
S1 0.0299(9) 0.0232(8) 0.0263(8) 0.0013(7) -0.0009(7) 0.0007(7)
S2 0.0209(8) 0.0290(9) 0.0236(8) 0.0009(7) 0.0002(6) 0.0000(7)
S3 0.0262(9) 0.0419(11) 0.0261(9) -0.0003(8) 0.0050(7) -0.0096(8)
S4 0.0282(9) 0.0333(10) 0.0390(10) -0.0042(8) 0.0092(7) -0.0030(7)
N1 0.027(3) 0.024(3) 0.025(3) 0.001(2) 0.003(2) 0.002(2)
N2 0.024(3) 0.019(3) 0.020(2) 0.006(2) -0.004(2) 0.000(2)
N3 0.027(3) 0.028(3) 0.022(3) 0.001(2) 0.003(2) -0.004(2)
N4 0.025(3) 0.018(3) 0.033(3) -0.001(2) 0.005(2) -0.002(2)
O1 0.033(2) 0.025(2) 0.039(3) -0.005(2) -0.006(2) 0.002(2)
O2 0.052(3) 0.035(3) 0.023(2) 0.005(2) 0.005(2) -0.002(2)
O3 0.023(2) 0.035(3) 0.038(3) 0.010(2) 0.0021(19) -0.0060(19)
O4 0.032(2) 0.040(3) 0.027(2) -0.003(2) 0.0025(19) 0.006(2)
O5 0.045(3) 0.041(3) 0.035(3) -0.014(2) 0.012(2) -0.019(2)
O6 0.023(2) 0.061(3) 0.029(2) 0.017(2) -0.0031(19) -0.012(2)
O7 0.061(3) 0.046(3) 0.036(3) 0.000(2) 0.027(2) -0.002(3)
O8 0.021(2) 0.048(3) 0.084(4) -0.017(3) 0.004(2) -0.004(2)
O9 0.028(2) 0.032(3) 0.039(3) -0.003(2) 0.001(2) -0.005(2)
O10 0.032(3) 0.032(3) 0.041(3) 0.006(2) 0.002(2) 0.003(2)
C1 0.022(3) 0.025(3) 0.019(3) 0.002(3) 0.001(2) -0.003(3)
C2 0.033(4) 0.035(4) 0.052(5) 0.010(4) 0.021(3) 0.008(3)
C3 0.043(4) 0.039(4) 0.061(5) 0.018(4) 0.028(4) 0.008(3)
C4 0.032(4) 0.032(4) 0.031(4) 0.004(3) 0.001(3) 0.001(3)
C5 0.024(3) 0.033(4) 0.033(4) -0.009(3) 0.003(3) 0.001(3)
C6 0.024(3) 0.026(3) 0.026(3) -0.003(3) 0.001(3) -0.005(3)
C7 0.052(5) 0.036(5) 0.075(6) 0.017(4) 0.019(4) 0.010(4)
C8 0.023(3) 0.027(3) 0.025(3) 0.007(3) 0.000(3) 0.000(3)
C9 0.034(4) 0.032(4) 0.035(4) -0.003(3) -0.004(3) 0.010(3)
C10 0.042(4) 0.040(4) 0.028(3) -0.002(3) -0.005(3) 0.012(3)
C11 0.025(3) 0.027(3) 0.032(3) 0.003(3) -0.002(3) -0.005(3)
C12 0.025(3) 0.032(4) 0.042(4) 0.008(3) 0.000(3) 0.010(3)
C13 0.026(3) 0.028(3) 0.026(3) -0.001(3) 0.003(3) 0.007(3)
C14 0.039(4) 0.034(4) 0.044(4) 0.006(3) -0.009(3) -0.005(3)
C15 0.027(3) 0.034(4) 0.030(4) -0.006(3) 0.000(3) 0.000(3)
C16 0.032(3) 0.037(4) 0.030(4) 0.006(3) 0.012(3) -0.010(3)
C17 0.025(4) 0.037(4) 0.042(4) 0.018(3) -0.004(3) -0.003(3)
C18 0.026(3) 0.024(3) 0.034(4) 0.008(3) -0.008(3) -0.001(3)
C19 0.025(3) 0.024(3) 0.022(3) -0.001(3) -0.003(2) -0.004(3)
C20 0.026(3) 0.030(3) 0.025(3) 0.006(3) 0.001(3) -0.005(3)
C21 0.043(4) 0.039(4) 0.037(4) 0.010(3) 0.007(3) 0.018(3)
C22 0.064(5) 0.058(5) 0.026(4) 0.021(4) 0.008(4) 0.027(4)
C23 0.049(5) 0.062(5) 0.020(3) -0.002(3) -0.004(3) 0.006(4)
C24 0.039(4) 0.038(4) 0.020(3) 0.002(3) -0.004(3) 0.005(3)
C25 0.028(3) 0.049(4) 0.022(3) 0.008(3) 0.003(3) 0.001(3)
C26 0.045(4) 0.041(4) 0.043(4) 0.006(4) 0.015(3) 0.011(4)
C27 0.066(5) 0.052(5) 0.045(5) 0.011(4) 0.019(4) 0.035(4)
C28 0.044(4) 0.066(6) 0.057(5) 0.033(5) 0.031(4) 0.034(4)
C29 0.037(4) 0.061(5) 0.050(5) 0.037(4) 0.015(3) 0.011(4)
C30 0.022(3) 0.050(5) 0.039(4) 0.013(4) -0.003(3) 0.001(3)
C31 0.115(8) 0.088(7) 0.083(7) 0.059(6) 0.069(6) 0.073(7)
C32 0.026(4) 0.030(4) 0.033(4) -0.001(3) 0.008(3) 0.006(3)
C33 0.049(4) 0.040(4) 0.024(4) 0.009(3) -0.004(3) 0.000(3)
C34 0.041(4) 0.030(4) 0.053(5) -0.001(4) -0.003(4) -0.004(3)
C35 0.034(4) 0.029(4) 0.046(4) 0.005(3) 0.009(3) 0.011(3)
C36 0.052(5) 0.039(4) 0.035(4) 0.009(3) -0.001(4) 0.017(4)
C37 0.040(4) 0.038(4) 0.029(4) 0.000(3) -0.005(3) 0.014(3)
C38 0.049(5) 0.051(5) 0.069(6) 0.013(4) 0.021(4) 0.001(4)
C39 0.030(4) 0.031(4) 0.036(4) 0.003(3) 0.008(3) -0.002(3)
C40 0.033(4) 0.035(4) 0.042(4) 0.016(3) -0.008(3) -0.002(3)
C41 0.044(4) 0.032(4) 0.026(4) -0.002(3) -0.005(3) -0.001(3)
C42 0.022(3) 0.028(3) 0.034(4) -0.004(3) -0.001(3) -0.007(3)
C43 0.022(3) 0.028(3) 0.018(3) 0.001(3) 0.001(2) 0.001(3)
C44 0.019(3) 0.030(4) 0.026(3) -0.003(3) 0.005(3) -0.006(3)
C45 0.041(4) 0.037(4) 0.028(4) -0.007(3) 0.011(3) -0.005(3)
C46 0.045(4) 0.051(5) 0.026(4) -0.003(3) 0.013(3) -0.004(4)
C47 0.054(5) 0.053(5) 0.029(4) 0.004(4) 0.012(3) -0.013(4)
C48 0.038(4) 0.045(4) 0.035(4) 0.011(3) 0.010(3) -0.005(3)
O11 0.057(4) 0.047(4) 0.109(6) -0.018(4) 0.030(4) -0.011(3)

loop_
_atom_type_symbol
_atom_type_description
_atom_type_scat_dispersion_real
_atom_type_scat_dispersion_imag
_atom_type_scat_source
C C 0.0033 0.0016 'International Tables Vol C Tables 4.2.6.8 and 6.1.1.4'
H H 0 0 'International Tables Vol C Tables 4.2.6.8 and 6.1.1.4'
N N 0.0061 0.0033 'International Tables Vol C Tables 4.2.6.8 and 6.1.1.4'
O O 0.0106 0.006 'International Tables Vol C Tables 4.2.6.8 and 6.1.1.4'
S S 0.1246 0.1234 'International Tables Vol C Tables 4.2.6.8 and 6.1.1.4'

loop_
_geom_angle_atom_site_label_1
_geom_angle_atom_site_label_2
_geom_angle_atom_site_label_3
_geom_angle
_geom_angle_site_symmetry_1
_geom_angle_site_symmetry_3
_geom_angle_publ_flag
O2 S1 O1 119.3(3) . . ?
O2 S1 N1 106.5(3) . . ?
O1 S1 N1 107.6(3) . . ?
O2 S1 C1 107.1(2) . . ?
O1 S1 C1 105.6(2) . . ?
N1 S1 C1 110.6(2) . . ?
O4 S2 O3 116.8(3) . . ?
O4 S2 N2 113.3(3) . . ?
O3 S2 N2 106.6(2) . . ?
O4 S2 C8 106.5(2) . . ?
O3 S2 C8 110.2(2) . . ?
N2 S2 C8 102.6(2) . . ?
O6 S3 O5 117.4(3) . . ?
O6 S3 N3 107.1(3) . . ?
O5 S3 N3 112.2(3) . . ?
O6 S3 C25 109.8(3) . . ?
O5 S3 C25 106.4(2) . . ?
N3 S3 C25 103.0(2) . . ?
O8 S4 O7 119.1(3) . . ?
O8 S4 N4 107.8(3) . . ?
O7 S4 N4 107.1(3) . . ?
O8 S4 C32 108.7(3) . . ?
O7 S4 C32 106.3(3) . . ?
N4 S4 C32 107.3(2) . . ?
C15 N1 C20 120.3(5) . . ?
C15 N1 S1 116.9(4) . . ?
C20 N1 S1 118.8(4) . . ?
C18 N2 C19 116.2(4) . . ?
C18 N2 S2 114.5(4) . . ?
C19 N2 S2 118.3(4) . . ?
C39 N3 C44 115.5(5) . . ?
C39 N3 S3 114.5(4) . . ?
C44 N3 S3 118.3(4) . . ?
C43 N4 C42 119.1(5) . . ?
C43 N4 S4 122.2(4) . . ?
C42 N4 S4 115.3(4) . . ?
C17 O9 C16 117.1(5) . . ?
C40 O10 C41 117.9(5) . . ?
C2 C1 C6 120 . . ?
C2 C1 S1 120.4(2) . . ?
C6 C1 S1 119.3(2) . . ?
C3 C2 C1 120 . . ?
C3 C2 H2 120 . . ?
C1 C2 H2 120 . . ?
C2 C3 C4 120 . . ?
C2 C3 H3 120 . . ?
C4 C3 H3 120 . . ?
C5 C4 C3 120 . . ?
C5 C4 C7 119.9(4) . . ?
C3 C4 C7 120.1(4) . . ?
C4 C5 C6 120 . . ?
C4 C5 H5 120 . . ?
C6 C5 H5 120 . . ?
C5 C6 C1 120 . . ?
C5 C6 H6 120 . . ?
C1 C6 H6 120 . . ?
C4 C7 H7A 109.5 . . ?
C4 C7 H7B 109.5 . . ?
H7A C7 H7B 109.5 . . ?
C4 C7 H7C 109.5 . . ?
H7A C7 H7C 109.5 . . ?
H7B C7 H7C 109.5 . . ?
C9 C8 C13 120 . . ?
C9 C8 S2 120.0(2) . . ?
C13 C8 S2 119.9(2) . . ?
C8 C9 C10 120 . . ?
C8 C9 H9 120 . . ?
C10 C9 H9 120 . . ?
C11 C10 C9 120 . . ?
C11 C10 H10 120 . . ?
C9 C10 H10 120 . . ?
C12 C11 C10 120 . . ?
C12 C11 C14 120.2(4) . . ?
C10 C11 C14 119.8(4) . . ?
C11 C12 C13 120 . . ?
C11 C12 H12 120 . . ?
C13 C12 H12 120 . . ?
C12 C13 C8 120 . . ?
C12 C13 H13 120 . . ?
C8 C13 H13 120 . . ?
C11 C14 H14A 109.5 . . ?
C11 C14 H14B 109.5 . . ?
H14A C14 H14B 109.5 . . ?
C11 C14 H14C 109.5 . . ?
H14A C14 H14C 109.5 . . ?
H14B C14 H14C 109.5 . . ?
N1 C15 C16 112.2(5) . . ?
N1 C15 H15A 109.2 . . ?
C16 C15 H15A 109.2 . . ?
N1 C15 H15B 109.2 . . ?
C16 C15 H15B 109.2 . . ?
H15A C15 H15B 107.9 . . ?
O9 C16 C15 110.4(5) . . ?
O9 C16 H16A 109.6 . . ?
C15 C16 H16A 109.6 . . ?
O9 C16 H16B 109.6 . . ?
C15 C16 H16B 109.6 . . ?
H16A C16 H16B 108.1 . . ?
O9 C17 C18 109.6(5) . . ?
O9 C17 H17A 109.7 . . ?
C18 C17 H17A 109.7 . . ?
O9 C17 H17B 109.7 . . ?
C18 C17 H17B 109.7 . . ?
H17A C17 H17B 108.2 . . ?
N2 C18 C17 110.4(5) . . ?
N2 C18 H18A 109.6 . . ?
C17 C18 H18A 109.6 . . ?
N2 C18 H18B 109.6 . . ?
C17 C18 H18B 109.6 . . ?
H18A C18 H18B 108.1 . . ?
N2 C19 C20 112.3(4) . . ?
N2 C19 C24 113.9(5) . . ?
C20 C19 C24 112.7(5) . . ?
N2 C19 H19 105.7 . . ?
C20 C19 H19 105.7 . . ?
C24 C19 H19 105.7 . . ?
N1 C20 C21 112.4(5) . . ?
N1 C20 C19 111.0(5) . . ?
C21 C20 C19 110.7(5) . . ?
N1 C20 H20 107.5 . . ?
C21 C20 H20 107.5 . . ?
C19 C20 H20 107.5 . . ?
C22 C21 C20 112.4(5) . . ?
C22 C21 H21A 109.1 . . ?
C20 C21 H21A 109.1 . . ?
C22 C21 H21B 109.1 . . ?
C20 C21 H21B 109.1 . . ?
H21A C21 H21B 107.8 . . ?
C23 C22 C21 110.8(6) . . ?
C23 C22 H22A 109.5 . . ?
C21 C22 H22A 109.5 . . ?
C23 C22 H22B 109.5 . . ?
C21 C22 H22B 109.5 . . ?
H22A C22 H22B 108.1 . . ?
C22 C23 C24 110.2(6) . . ?
C22 C23 H23A 109.6 . . ?
C24 C23 H23A 109.6 . . ?
C22 C23 H23B 109.6 . . ?
C24 C23 H23B 109.6 . . ?
H23A C23 H23B 108.1 . . ?
C23 C24 C19 112.1(5) . . ?
C23 C24 H24A 109.2 . . ?
C19 C24 H24A 109.2 . . ?
C23 C24 H24B 109.2 . . ?
C19 C24 H24B 109.2 . . ?
H24A C24 H24B 107.9 . . ?
C26 C25 C30 120 . . ?
C26 C25 S3 121.3(3) . . ?
C30 C25 S3 118.6(3) . . ?
C27 C26 C25 120 . . ?
C27 C26 H26 120 . . ?
C25 C26 H26 120 . . ?
C28 C27 C26 120 . . ?
C28 C27 H27 120 . . ?
C26 C27 H27 120 . . ?
C29 C28 C27 120 . . ?
C29 C28 C31 120.6(6) . . ?
C27 C28 C31 119.4(6) . . ?
C30 C29 C28 120 . . ?
C30 C29 H29 120 . . ?
C28 C29 H29 120 . . ?
C29 C30 C25 120 . . ?
C29 C30 H30 120 . . ?
C25 C30 H30 120 . . ?
C28 C31 H31A 109.5 . . ?
C28 C31 H31B 109.5 . . ?
H31A C31 H31B 109.5 . . ?
C28 C31 H31C 109.5 . . ?
H31A C31 H31C 109.5 . . ?
H31B C31 H31C 109.5 . . ?
C33 C32 C37 120 . . ?
C33 C32 S4 119.5(2) . . ?
C37 C32 S4 120.4(2) . . ?
C34 C33 C32 120 . . ?
C34 C33 H33 120 . . ?
C32 C33 H33 120 . . ?
C33 C34 C35 120 . . ?
C33 C34 H34 120 . . ?
C35 C34 H34 120 . . ?
C36 C35 C34 120 . . ?
C36 C35 C38 120.2(4) . . ?
C34 C35 C38 119.8(4) . . ?
C37 C36 C35 120 . . ?
C37 C36 H36 120 . . ?
C35 C36 H36 120 . . ?
C36 C37 C32 120 . . ?
C36 C37 H37 120 . . ?
C32 C37 H37 120 . . ?
C35 C38 H38A 109.5 . . ?
C35 C38 H38B 109.5 . . ?
H38A C38 H38B 109.5 . . ?
C35 C38 H38C 109.5 . . ?
H38A C38 H38C 109.5 . . ?
H38B C38 H38C 109.5 . . ?
N3 C39 C40 112.9(5) . . ?
N3 C39 H39A 109 . . ?
C40 C39 H39A 109 . . ?
N3 C39 H39B 109 . . ?
C40 C39 H39B 109 . . ?
H39A C39 H39B 107.8 . . ?
O10 C40 C39 111.9(5) . . ?
O10 C40 H40A 109.2 . . ?
C39 C40 H40A 109.2 . . ?
O10 C40 H40B 109.2 . . ?
C39 C40 H40B 109.2 . . ?
H40A C40 H40B 107.9 . . ?
O10 C41 C42 110.9(5) . . ?
O10 C41 H41A 109.5 . . ?
C42 C41 H41A 109.5 . . ?
O10 C41 H41B 109.5 . . ?
C42 C41 H41B 109.5 . . ?
H41A C41 H41B 108.1 . . ?
N4 C42 C41 115.5(5) . . ?
N4 C42 H42A 108.4 . . ?
C41 C42 H42A 108.4 . . ?
N4 C42 H42B 108.4 . . ?
C41 C42 H42B 108.4 . . ?
H42A C42 H42B 107.5 . . ?
N4 C43 C44 109.8(5) . . ?
N4 C43 C48 111.7(5) . . ?
C44 C43 C48 110.8(5) . . ?
N4 C43 H43 108.1 . . ?
C44 C43 H43 108.1 . . ?
C48 C43 H43 108.1 . . ?
N3 C44 C43 113.2(5) . . ?
N3 C44 C45 112.8(5) . . ?
C43 C44 C45 112.5(5) . . ?
N3 C44 H44 105.9 . . ?
C43 C44 H44 105.9 . . ?
C45 C44 H44 105.9 . . ?
C46 C45 C44 110.9(5) . . ?
C46 C45 H45A 109.5 . . ?
C44 C45 H45A 109.5 . . ?
C46 C45 H45B 109.5 . . ?
C44 C45 H45B 109.5 . . ?
H45A C45 H45B 108 . . ?
C45 C46 C47 109.4(6) . . ?
C45 C46 H46A 109.8 . . ?
C47 C46 H46A 109.8 . . ?
C45 C46 H46B 109.8 . . ?
C47 C46 H46B 109.8 . . ?
H46A C46 H46B 108.2 . . ?
C48 C47 C46 111.7(6) . . ?
C48 C47 H47A 109.3 . . ?
C46 C47 H47A 109.3 . . ?
C48 C47 H47B 109.3 . . ?
C46 C47 H47B 109.3 . . ?
H47A C47 H47B 107.9 . . ?
C47 C48 C43 111.8(6) . . ?
C47 C48 H48A 109.3 . . ?
C43 C48 H48A 109.3 . . ?
C47 C48 H48B 109.3 . . ?
C43 C48 H48B 109.3 . . ?
H48A C48 H48B 107.9 . . ?
H11A O11 H11B 116(8) . . ?

loop_
_geom_bond_atom_site_label_1
_geom_bond_atom_site_label_2
_geom_bond_distance
_geom_bond_site_symmetry_2
_geom_bond_publ_flag
S1 O2 1.426(4) . ?
S1 O1 1.432(5) . ?
S1 N1 1.618(5) . ?
S1 C1 1.767(3) . ?
S2 O4 1.432(4) . ?
S2 O3 1.434(5) . ?
S2 N2 1.633(5) . ?
S2 C8 1.759(3) . ?
S3 O6 1.430(5) . ?
S3 O5 1.443(5) . ?
S3 N3 1.633(5) . ?
S3 C25 1.749(3) . ?
S4 O8 1.424(5) . ?
S4 O7 1.432(5) . ?
S4 N4 1.619(5) . ?
S4 C32 1.764(3) . ?
N1 C15 1.474(8) . ?
N1 C20 1.478(8) . ?
N2 C18 1.479(7) . ?
N2 C19 1.489(7) . ?
N3 C39 1.465(8) . ?
N3 C44 1.501(7) . ?
N4 C43 1.487(7) . ?
N4 C42 1.480(8) . ?
O9 C17 1.415(7) . ?
O9 C16 1.430(8) . ?
O10 C40 1.416(7) . ?
O10 C41 1.431(8) . ?
C1 C2 1.39 . ?
C1 C6 1.39 . ?
C2 C3 1.39 . ?
C2 H2 0.95 . ?
C3 C4 1.39 . ?
C3 H3 0.95 . ?
C4 C5 1.39 . ?
C4 C7 1.507(8) . ?
C5 C6 1.39 . ?
C5 H5 0.95 . ?
C6 H6 0.95 . ?
C7 H7A 0.98 . ?
C7 H7B 0.98 . ?
C7 H7C 0.98 . ?
C8 C9 1.39 . ?
C8 C13 1.39 . ?
C9 C10 1.39 . ?
C9 H9 0.95 . ?
C10 C11 1.39 . ?
C10 H10 0.95 . ?
C11 C12 1.39 . ?
C11 C14 1.508(7) . ?
C12 C13 1.39 . ?
C12 H12 0.95 . ?
C13 H13 0.95 . ?
C14 H14A 0.98 . ?
C14 H14B 0.98 . ?
C14 H14C 0.98 . ?
C15 C16 1.517(9) . ?
C15 H15A 0.99 . ?
C15 H15B 0.99 . ?
C16 H16A 0.99 . ?
C16 H16B 0.99 . ?
C17 C18 1.510(9) . ?
C17 H17A 0.99 . ?
C17 H17B 0.99 . ?
C18 H18A 0.99 . ?
C18 H18B 0.99 . ?
C19 C20 1.535(9) . ?
C19 C24 1.529(8) . ?
C19 H19 1 . ?
C20 C21 1.525(9) . ?
C20 H20 1 . ?
C21 C22 1.514(9) . ?
C21 H21A 0.99 . ?
C21 H21B 0.99 . ?
C22 C23 1.502(10) . ?
C22 H22A 0.99 . ?
C22 H22B 0.99 . ?
C23 C24 1.509(9) . ?
C23 H23A 0.99 . ?
C23 H23B 0.99 . ?
C24 H24A 0.99 . ?
C24 H24B 0.99 . ?
C25 C26 1.39 . ?
C25 C30 1.39 . ?
C26 C27 1.39 . ?
C26 H26 0.95 . ?
C27 C28 1.39 . ?
C27 H27 0.95 . ?
C28 C29 1.39 . ?
C28 C31 1.522(8) . ?
C29 C30 1.39 . ?
C29 H29 0.95 . ?
C30 H30 0.95 . ?
C31 H31A 0.98 . ?
C31 H31B 0.98 . ?
C31 H31C 0.98 . ?
C32 C33 1.39 . ?
C32 C37 1.39 . ?
C33 C34 1.39 . ?
C33 H33 0.95 . ?
C34 C35 1.39 . ?
C34 H34 0.95 . ?
C35 C36 1.39 . ?
C35 C38 1.502(8) . ?
C36 C37 1.39 . ?
C36 H36 0.95 . ?
C37 H37 0.95 . ?
C38 H38A 0.98 . ?
C38 H38B 0.98 . ?
C38 H38C 0.98 . ?
C39 C40 1.504(9) . ?
C39 H39A 0.99 . ?
C39 H39B 0.99 . ?
C40 H40A 0.99 . ?
C40 H40B 0.99 . ?
C41 C42 1.517(9) . ?
C41 H41A 0.99 . ?
C41 H41B 0.99 . ?
C42 H42A 0.99 . ?
C42 H42B 0.99 . ?
C43 C44 1.511(8) . ?
C43 C48 1.545(8) . ?
C43 H43 1 . ?
C44 C45 1.528(8) . ?
C44 H44 1 . ?
C45 C46 1.519(9) . ?
C45 H45A 0.99 . ?
C45 H45B 0.99 . ?
C46 C47 1.519(10) . ?
C46 H46A 0.99 . ?
C46 H46B 0.99 . ?
C47 C48 1.507(10) . ?
C47 H47A 0.99 . ?
C47 H47B 0.99 . ?
C48 H48A 0.99 . ?
C48 H48B 0.99 . ?
O11 H11A 0.87(2) . ?
O11 H11B 0.87(2) . ?

loop_
_geom_hbond_atom_site_label_D
_geom_hbond_atom_site_label_H
_geom_hbond_atom_site_label_A
_geom_hbond_distance_DH
_geom_hbond_distance_HA
_geom_hbond_distance_DA
_geom_hbond_angle_DHA
_geom_hbond_site_symmetry_A
O11 H11A O1 0.87(2) 2.09(6) 2.845(8) 145(8) .
O11 H11A O3 0.87(2) 2.53(8) 3.086(7) 123(7) .
O11 H11B O10 0.87(2) 2.02(3) 2.869(8) 166(8) 1_655

loop_
_geom_torsion_atom_site_label_1
_geom_torsion_atom_site_label_2
_geom_torsion_atom_site_label_3
_geom_torsion_atom_site_label_4
_geom_torsion
_geom_torsion_site_symmetry_1
_geom_torsion_site_symmetry_2
_geom_torsion_site_symmetry_3
_geom_torsion_site_symmetry_4
_geom_torsion_publ_flag
O2 S1 N1 C15 31.6(5) . . . . ?
O1 S1 N1 C15 160.7(4) . . . . ?
C1 S1 N1 C15 -84.5(4) . . . . ?
O2 S1 N1 C20 -170.5(4) . . . . ?
O1 S1 N1 C20 -41.4(5) . . . . ?
C1 S1 N1 C20 73.4(5) . . . . ?
O4 S2 N2 C18 56.2(5) . . . . ?
O3 S2 N2 C18 -174.0(4) . . . . ?
C8 S2 N2 C18 -58.2(4) . . . . ?
O4 S2 N2 C19 -86.6(4) . . . . ?
O3 S2 N2 C19 43.2(5) . . . . ?
C8 S2 N2 C19 159.0(4) . . . . ?
O6 S3 N3 C39 178.6(4) . . . . ?
O5 S3 N3 C39 48.4(5) . . . . ?
C25 S3 N3 C39 -65.6(5) . . . . ?
O6 S3 N3 C44 37.1(5) . . . . ?
O5 S3 N3 C44 -93.1(5) . . . . ?
C25 S3 N3 C44 152.9(4) . . . . ?
O8 S4 N4 C43 -17.9(5) . . . . ?
O7 S4 N4 C43 -147.2(4) . . . . ?
C32 S4 N4 C43 99.0(4) . . . . ?
O8 S4 N4 C42 -176.9(4) . . . . ?
O7 S4 N4 C42 53.9(5) . . . . ?
C32 S4 N4 C42 -59.9(5) . . . . ?
O2 S1 C1 C2 143.1(3) . . . . ?
O1 S1 C1 C2 14.9(3) . . . . ?
N1 S1 C1 C2 -101.2(3) . . . . ?
O2 S1 C1 C6 -30.4(3) . . . . ?
O1 S1 C1 C6 -158.6(3) . . . . ?
N1 S1 C1 C6 85.3(3) . . . . ?
C6 C1 C2 C3 0 . . . . ?
S1 C1 C2 C3 -173.5(3) . . . . ?
C1 C2 C3 C4 0 . . . . ?
C2 C3 C4 C5 0 . . . . ?
C2 C3 C4 C7 178.3(5) . . . . ?
C3 C4 C5 C6 0 . . . . ?
C7 C4 C5 C6 -178.3(5) . . . . ?
C4 C5 C6 C1 0 . . . . ?
C2 C1 C6 C5 0 . . . . ?
S1 C1 C6 C5 173.5(3) . . . . ?
O4 S2 C8 C9 -178.3(3) . . . . ?
O3 S2 C8 C9 54.2(3) . . . . ?
N2 S2 C8 C9 -59.0(3) . . . . ?
O4 S2 C8 C13 5.0(3) . . . . ?
O3 S2 C8 C13 -122.5(3) . . . . ?
N2 S2 C8 C13 124.3(3) . . . . ?
C13 C8 C9 C10 0 . . . . ?
S2 C8 C9 C10 -176.7(3) . . . . ?
C8 C9 C10 C11 0 . . . . ?
C9 C10 C11 C12 0 . . . . ?
C9 C10 C11 C14 177.1(5) . . . . ?
C10 C11 C12 C13 0 . . . . ?
C14 C11 C12 C13 -177.1(5) . . . . ?
C11 C12 C13 C8 0 . . . . ?
C9 C8 C13 C12 0 . . . . ?
S2 C8 C13 C12 176.7(3) . . . . ?
C20 N1 C15 C16 112.5(6) . . . . ?
S1 N1 C15 C16 -89.9(5) . . . . ?
C17 O9 C16 C15 112.7(6) . . . . ?
N1 C15 C16 O9 -68.9(7) . . . . ?
C16 O9 C17 C18 -130.6(6) . . . . ?
C19 N2 C18 C17 -85.6(6) . . . . ?
S2 N2 C18 C17 130.8(4) . . . . ?
O9 C17 C18 N2 70.5(6) . . . . ?
C18 N2 C19 C20 130.1(5) . . . . ?
S2 N2 C19 C20 -87.8(5) . . . . ?
C18 N2 C19 C24 -100.2(6) . . . . ?
S2 N2 C19 C24 41.9(6) . . . . ?
C15 N1 C20 C21 52.9(7) . . . . ?
S1 N1 C20 C21 -104.2(6) . . . . ?
C15 N1 C20 C19 -71.8(6) . . . . ?
S1 N1 C20 C19 131.1(4) . . . . ?
N2 C19 C20 N1 -54.9(6) . . . . ?
C24 C19 C20 N1 174.8(5) . . . . ?
N2 C19 C20 C21 179.5(5) . . . . ?
C24 C19 C20 C21 49.2(7) . . . . ?
N1 C20 C21 C22 -177.1(6) . . . . ?
C19 C20 C21 C22 -52.3(8) . . . . ?
C20 C21 C22 C23 58.0(9) . . . . ?
C21 C22 C23 C24 -59.0(8) . . . . ?
C22 C23 C24 C19 56.4(8) . . . . ?
N2 C19 C24 C23 178.4(5) . . . . ?
C20 C19 C24 C23 -52.1(7) . . . . ?
O6 S3 C25 C26 67.6(3) . . . . ?
O5 S3 C25 C26 -164.4(3) . . . . ?
N3 S3 C25 C26 -46.2(3) . . . . ?
O6 S3 C25 C30 -109.3(3) . . . . ?
O5 S3 C25 C30 18.8(4) . . . . ?
N3 S3 C25 C30 136.9(3) . . . . ?
C30 C25 C26 C27 0 . . . . ?
S3 C25 C26 C27 -176.8(4) . . . . ?
C25 C26 C27 C28 0 . . . . ?
C26 C27 C28 C29 0 . . . . ?
C26 C27 C28 C31 -178.7(6) . . . . ?
C27 C28 C29 C30 0 . . . . ?
C31 C28 C29 C30 178.7(6) . . . . ?
C28 C29 C30 C25 0 . . . . ?
C26 C25 C30 C29 0 . . . . ?
S3 C25 C30 C29 176.9(3) . . . . ?
O8 S4 C32 C33 -149.8(3) . . . . ?
O7 S4 C32 C33 -20.5(3) . . . . ?
N4 S4 C32 C33 93.9(3) . . . . ?
O8 S4 C32 C37 34.4(4) . . . . ?
O7 S4 C32 C37 163.7(3) . . . . ?
N4 S4 C32 C37 -81.9(3) . . . . ?
C37 C32 C33 C34 0 . . . . ?
S4 C32 C33 C34 -175.8(3) . . . . ?
C32 C33 C34 C35 0 . . . . ?
C33 C34 C35 C36 0 . . . . ?
C33 C34 C35 C38 178.2(5) . . . . ?
C34 C35 C36 C37 0 . . . . ?
C38 C35 C36 C37 -178.2(5) . . . . ?
C35 C36 C37 C32 0 . . . . ?
C33 C32 C37 C36 0 . . . . ?
S4 C32 C37 C36 175.8(3) . . . . ?
C44 N3 C39 C40 -88.8(6) . . . . ?
S3 N3 C39 C40 128.6(5) . . . . ?
C41 O10 C40 C39 -116.7(6) . . . . ?
N3 C39 C40 O10 65.9(7) . . . . ?
C40 O10 C41 C42 113.5(6) . . . . ?
C43 N4 C42 C41 111.9(6) . . . . ?
S4 N4 C42 C41 -88.5(6) . . . . ?
O10 C41 C42 N4 -80.5(7) . . . . ?
C42 N4 C43 C44 -63.8(6) . . . . ?
S4 N4 C43 C44 138.0(4) . . . . ?
C42 N4 C43 C48 59.5(7) . . . . ?
S4 N4 C43 C48 -98.7(5) . . . . ?
C39 N3 C44 C43 137.1(5) . . . . ?
S3 N3 C44 C43 -81.8(6) . . . . ?
C39 N3 C44 C45 -93.8(6) . . . . ?
S3 N3 C44 C45 47.2(6) . . . . ?
N4 C43 C44 N3 -54.6(6) . . . . ?
C48 C43 C44 N3 -178.5(5) . . . . ?
N4 C43 C44 C45 176.1(5) . . . . ?
C48 C43 C44 C45 52.3(7) . . . . ?
N3 C44 C45 C46 174.4(5) . . . . ?
C43 C44 C45 C46 -56.1(7) . . . . ?
C44 C45 C46 C47 57.7(8) . . . . ?
C45 C46 C47 C48 -58.4(8) . . . . ?
C46 C47 C48 C43 55.9(8) . . . . ?
N4 C43 C48 C47 -174.9(5) . . . . ?
C44 C43 C48 C47 -52.2(7) . . . . ?
